data_4344422
loop_
_publ_author_name
'Szentkuti, Alexander'
'Garg, Jai Anand'
'Blacque, Olivier'
'Venkatesan, Koushik'

_publ_section_title
;
 Monocyclometalated Gold(III) Complexes Bearing \p-Accepting Cyanide
 Ligands: Syntheses, Structural, Photophysical, and Electrochemical
 Investigations.
;
_journal_issue 22
_journal_name_full 'Inorganic chemistry'
_journal_page_first 10748
_journal_page_last 10760
_journal_paper_doi 10.1021/acs.inorgchem.5b01762
_journal_volume 54
_journal_year 2015
_chemical_formula_moiety 'C17 H10 Au N3'
_chemical_formula_sum 'C17 H10 Au N3'
_chemical_formula_weight 453.25
_chemical_name_systematic
;
Bis(cyano-\kC)[2-(isoquinolin-1-yl-\kN)phenyl-\kC^1^]gold(iii)
;
_space_group_crystal_system monoclinic
_space_group_IT_number 14
_space_group_name_Hall '-P 2ybc'
_space_group_name_H-M_alt 'P 1 21/c 1'
_symmetry_space_group_name_Hall '-P 2ybc'
_symmetry_space_group_name_H-M 'P 1 21/c 1'
_atom_sites_solution_hydrogens geom
_atom_sites_solution_primary direct
_audit_creation_date 2014-11-07
_audit_creation_method
;
Olex2 1.2
(compiled 2014.09.19 svn.r3010 for OlexSys, GUI svn.r4874)
;
_cell_angle_alpha 90
_cell_angle_beta 100.563(3)
_cell_angle_gamma 90
_cell_formula_units_Z 4
_cell_length_a 8.6426(3)
_cell_length_b 11.7302(3)
_cell_length_c 13.6974(5)
_cell_measurement_reflns_used 6271
_cell_measurement_temperature 183(2)
_cell_measurement_theta_max 32.3
_cell_measurement_theta_min 2.3
_cell_volume 1365.10(8)
_computing_cell_refinement
;
CrysAlisPro, Agilent Technologies,
Version 1.171.36.20 (release 27-06-2012 CrysAlis171 .NET)
(compiled Jul 11 2012,15:38:31)
;
_computing_data_collection
;
CrysAlisPro, Agilent Technologies,
Version 1.171.36.20 (release 27-06-2012 CrysAlis171 .NET)
(compiled Jul 11 2012,15:38:31)
;
_computing_data_reduction
;
CrysAlisPro, Agilent Technologies,
Version 1.171.36.20 (release 27-06-2012 CrysAlis171 .NET)
(compiled Jul 11 2012,15:38:31)
;
_computing_molecular_graphics 'Olex2 (Dolomanov et al., 2009)'
_computing_publication_material 'Olex2 (Dolomanov et al., 2009)'
_computing_structure_refinement 'ShelXL (Sheldrick, 2008)'
_computing_structure_solution 'ShelXS97 (Sheldrick, 2008)'
_diffrn_ambient_temperature 183(2)
_diffrn_detector_area_resol_mean 10.4498
_diffrn_measured_fraction_theta_full 0.999
_diffrn_measured_fraction_theta_max 1.000
_diffrn_measurement_details
;
  1 omega  -24.00    2.00   1.0000   10.0000
omega____ theta____ kappa____ phi______ frames
    -      -18.8008  -99.0000 -120.0000 26

  2 omega  -91.00  -48.00   1.0000   10.0000
omega____ theta____ kappa____ phi______ frames
    -      -18.8008 -178.0000   60.0000 43

  3 omega   -6.00   93.00   1.0000   10.0000
omega____ theta____ kappa____ phi______ frames
    -       19.5820   38.0000   30.0000 99

  4 omega    7.00   66.00   1.0000   10.0000
omega____ theta____ kappa____ phi______ frames
    -       19.5820  -19.0000    0.0000 59

  5 omega  -48.00   43.00   1.0000   10.0000
omega____ theta____ kappa____ phi______ frames
    -      -18.8008   57.0000  -60.0000 91

  6 omega  -58.00  -41.00   1.0000   10.0000
omega____ theta____ kappa____ phi______ frames
    -      -18.8008  -57.0000  150.0000 17
;
_diffrn_measurement_device_type 'Xcalibur, Ruby'
_diffrn_measurement_method '\w scans'
_diffrn_orient_matrix_UB_11 -0.0167135000
_diffrn_orient_matrix_UB_12 0.0008515000
_diffrn_orient_matrix_UB_13 -0.0526557000
_diffrn_orient_matrix_UB_21 0.0520974000
_diffrn_orient_matrix_UB_22 0.0467374000
_diffrn_orient_matrix_UB_23 0.0000181000
_diffrn_orient_matrix_UB_31 0.0630270000
_diffrn_orient_matrix_UB_32 -0.0383928000
_diffrn_orient_matrix_UB_33 -0.0012037000
_diffrn_radiation_monochromator graphite
_diffrn_radiation_type MoK\a
_diffrn_radiation_wavelength 0.71073
_diffrn_reflns_av_R_equivalents 0.0369
_diffrn_reflns_av_unetI/netI 0.0355
_diffrn_reflns_laue_measured_fraction_full 0.999
_diffrn_reflns_laue_measured_fraction_max 1.000
_diffrn_reflns_limit_h_max 12
_diffrn_reflns_limit_h_min -10
_diffrn_reflns_limit_k_max 16
_diffrn_reflns_limit_k_min -16
_diffrn_reflns_limit_l_max 19
_diffrn_reflns_limit_l_min -18
_diffrn_reflns_number 12999
_diffrn_reflns_point_group_measured_fraction_full 0.999
_diffrn_reflns_point_group_measured_fraction_max 1.000
_diffrn_reflns_theta_full 25.242
_diffrn_reflns_theta_max 30.034
_diffrn_reflns_theta_min 2.960
_diffrn_source 'Enhance (Mo) X-ray Source'
_exptl_absorpt_coefficient_mu 10.772
_exptl_absorpt_correction_T_max 0.294
_exptl_absorpt_correction_T_min 0.090
_exptl_absorpt_correction_type analytical
_exptl_absorpt_process_details
;
CrysAlisPro, Agilent Technologies,
Version 1.171.36.20 (release 27-06-2012 CrysAlis171 .NET)
(compiled Jul 11 2012,15:38:31)
Analytical numeric absorption correction using a multifaceted crystal
model based on expressions derived by R.C. Clark & J.S. Reid.
(Clark, R. C. & Reid, J. S. (1995). Acta Cryst. A51, 887-897)
;
_exptl_crystal_colour yellow
_exptl_crystal_density_diffrn 2.205
_exptl_crystal_description block
_exptl_crystal_F_000 848
_exptl_crystal_size_max 0.4
_exptl_crystal_size_mid 0.19
_exptl_crystal_size_min 0.15
_refine_diff_density_max 1.219
_refine_diff_density_min -1.422
_refine_diff_density_rms 0.171
_refine_ls_extinction_coef 0.00167(13)
_refine_ls_extinction_expression Fc^*^=kFc[1+0.001xFc^2^\l^3^/sin(2\q)]^-1/4^
_refine_ls_extinction_method SHELXL
_refine_ls_goodness_of_fit_ref 1.067
_refine_ls_hydrogen_treatment constr
_refine_ls_matrix_type full
_refine_ls_number_parameters 191
_refine_ls_number_reflns 4000
_refine_ls_number_restraints 0
_refine_ls_restrained_S_all 1.067
_refine_ls_R_factor_all 0.0282
_refine_ls_R_factor_gt 0.0239
_refine_ls_shift/su_max 0.001
_refine_ls_shift/su_mean 0.000
_refine_ls_structure_factor_coef Fsqd
_refine_ls_weighting_details 'w=1/[\s^2^(Fo^2^)+(0.0242P)^2^+0.2697P] where P=(Fo^2^+2Fc^2^)/3'
_refine_ls_weighting_scheme calc
_refine_ls_wR_factor_gt 0.0546
_refine_ls_wR_factor_ref 0.0570
_reflns_Friedel_coverage 0.000
_reflns_number_gt 3597
_reflns_number_total 4000
_reflns_threshold_expression 'I > 2\s(I)'
_cod_data_source_file ic5b01762_si_004.cif
_cod_data_source_block 5a
_cod_depositor_comments 'Adding full bibliography for 4344422--4344427.cif.'
_cod_database_code 4344422
_shelxl_version_number 2014/6
_shelx_space_group_comment
;
The symmetry employed for this shelxl refinement is uniquely defined
by the following loop, which should always be used as a source of
symmetry information in preference to the above space-group names.
They are only intended as comments.
;
_olex2_refinement_description
;
1. Fixed Uiso
 At 1.2 times of:
  All C(H) groups
2.a Aromatic/amide H refined with riding coordinates:
 C3(H3), C4(H4), C10(H10), C11(H11), C12(H12), C13(H13), C14(H14), C15(H15),
 C16(H16), C17(H17)
;

loop_
_space_group_symop_operation_xyz
'x, y, z'
'-x, y+1/2, -z+1/2'
'-x, -y, -z'
'x, -y-1/2, z-1/2'

loop_
_atom_site_label
_atom_site_type_symbol
_atom_site_fract_x
_atom_site_fract_y
_atom_site_fract_z
_atom_site_U_iso_or_equiv
_atom_site_adp_type
_atom_site_occupancy
_atom_site_site_symmetry_order
_atom_site_calc_flag
_atom_site_refinement_flags_posn
C1 C 0.3426(4) 0.4729(3) -0.0941(3) 0.0243(7) Uani 1 1 d .
C2 C 0.1790(4) 0.4297(3) 0.0637(3) 0.0262(7) Uani 1 1 d .
C3 C 0.4291(4) 0.7300(3) -0.1050(3) 0.0240(7) Uani 1 1 d .
H3 H 0.4690 0.6638 -0.1282 0.029 Uiso 1 1 calc R
C4 C 0.4610(4) 0.8314(3) -0.1431(3) 0.0260(7) Uani 1 1 d .
H4 H 0.5293 0.8355 -0.1882 0.031 Uiso 1 1 calc R
C5 C 0.3902(4) 0.9315(2) -0.1143(3) 0.0244(7) Uani 1 1 d .
C6 C 0.2972(4) 0.9243(2) -0.0392(3) 0.0207(6) Uani 1 1 d .
C7 C 0.2828(3) 0.8158(3) 0.0063(2) 0.0198(6) Uani 1 1 d .
C8 C 0.2087(3) 0.7906(3) 0.0926(2) 0.0209(6) Uani 1 1 d .
C9 C 0.1780(3) 0.6737(3) 0.1082(2) 0.0202(6) Uani 1 1 d .
C10 C 0.1010(4) 0.6417(3) 0.1837(3) 0.0261(7) Uani 1 1 d .
H10 H 0.0777 0.5653 0.1921 0.031 Uiso 1 1 calc R
C11 C 0.0583(4) 0.7235(3) 0.2472(3) 0.0296(7) Uani 1 1 d .
H11 H 0.0019 0.7026 0.2960 0.036 Uiso 1 1 calc R
C12 C 0.0997(4) 0.8356(3) 0.2375(3) 0.0287(7) Uani 1 1 d .
H12 H 0.0757 0.8895 0.2822 0.034 Uiso 1 1 calc R
C13 C 0.1762(4) 0.8689(3) 0.1624(3) 0.0259(7) Uani 1 1 d .
H13 H 0.2064 0.9446 0.1583 0.031 Uiso 1 1 calc R
C14 C 0.4066(4) 1.0368(3) -0.1610(3) 0.0297(8) Uani 1 1 d .
H14 H 0.4691 1.0414 -0.2094 0.036 Uiso 1 1 calc R
C15 C 0.3318(4) 1.1320(3) -0.1362(3) 0.0331(8) Uani 1 1 d .
H15 H 0.3447 1.2014 -0.1666 0.040 Uiso 1 1 calc R
C16 C 0.2352(4) 1.1248(3) -0.0644(3) 0.0331(8) Uani 1 1 d .
H16 H 0.1831 1.1896 -0.0485 0.040 Uiso 1 1 calc R
C17 C 0.2162(4) 1.0250(3) -0.0178(3) 0.0294(8) Uani 1 1 d .
H17 H 0.1498 1.0221 0.0285 0.035 Uiso 1 1 calc R
N1 N 0.3834(4) 0.4218(2) -0.1545(3) 0.0375(8) Uani 1 1 d .
N2 N 0.1330(4) 0.3485(3) 0.0921(3) 0.0398(8) Uani 1 1 d .
N3 N 0.3393(3) 0.7225(2) -0.0327(2) 0.0203(5) Uani 1 1 d .
Au1 Au 0.26187(2) 0.56982(2) 0.01206(2) 0.01895(6) Uani 1 1 d .

loop_
_atom_site_aniso_label
_atom_site_aniso_U_11
_atom_site_aniso_U_22
_atom_site_aniso_U_33
_atom_site_aniso_U_23
_atom_site_aniso_U_13
_atom_site_aniso_U_12
C1 0.0289(16) 0.0164(14) 0.0295(19) 0.0014(13) 0.0106(15) -0.0020(12)
C2 0.0304(18) 0.0263(17) 0.0239(19) -0.0041(14) 0.0099(15) 0.0002(13)
C3 0.0273(16) 0.0223(15) 0.0258(18) -0.0026(13) 0.0142(14) -0.0003(12)
C4 0.0272(16) 0.0249(15) 0.0281(19) -0.0009(14) 0.0115(14) -0.0030(12)
C5 0.0248(16) 0.0215(15) 0.0257(19) 0.0004(13) 0.0011(14) -0.0046(11)
C6 0.0198(15) 0.0211(15) 0.0211(17) -0.0008(12) 0.0039(13) -0.0043(11)
C7 0.0216(14) 0.0198(15) 0.0181(16) -0.0018(11) 0.0037(12) -0.0014(11)
C8 0.0214(14) 0.0243(14) 0.0177(16) -0.0016(13) 0.0056(12) 0.0009(12)
C9 0.0180(14) 0.0243(15) 0.0190(16) -0.0039(13) 0.0054(12) 0.0006(11)
C10 0.0272(16) 0.0271(16) 0.0258(18) -0.0007(14) 0.0100(14) 0.0000(13)
C11 0.0302(17) 0.0391(19) 0.0224(18) 0.0003(15) 0.0122(14) 0.0071(15)
C12 0.0300(17) 0.0356(18) 0.0211(18) -0.0067(15) 0.0060(14) 0.0079(14)
C13 0.0290(16) 0.0254(16) 0.0231(18) -0.0039(14) 0.0041(14) 0.0049(13)
C14 0.0314(18) 0.0275(16) 0.030(2) 0.0031(15) 0.0066(16) -0.0059(14)
C15 0.0395(19) 0.0199(15) 0.037(2) 0.0081(15) -0.0016(17) -0.0039(14)
C16 0.0356(19) 0.0217(16) 0.039(2) -0.0024(16) -0.0013(16) 0.0058(14)
C17 0.0289(17) 0.0292(18) 0.029(2) -0.0018(15) 0.0021(16) 0.0049(14)
N1 0.055(2) 0.0241(15) 0.040(2) -0.0018(14) 0.0239(18) -0.0003(13)
N2 0.058(2) 0.0293(16) 0.040(2) -0.0011(15) 0.0287(17) -0.0077(15)
N3 0.0237(12) 0.0176(12) 0.0199(14) -0.0017(11) 0.0050(11) 0.0007(10)
Au1 0.02231(8) 0.01682(7) 0.01931(8) -0.00067(4) 0.00804(5) 0.00005(4)

loop_
_atom_type_symbol
_atom_type_description
_atom_type_scat_dispersion_real
_atom_type_scat_dispersion_imag
_atom_type_scat_source
C C 0.0033 0.0016 'International Tables Vol C Tables 4.2.6.8 and 6.1.1.4'
H H 0.0000 0.0000 'International Tables Vol C Tables 4.2.6.8 and 6.1.1.4'
Au Au -2.0133 8.8022 'International Tables Vol C Tables 4.2.6.8 and 6.1.1.4'
N N 0.0061 0.0033 'International Tables Vol C Tables 4.2.6.8 and 6.1.1.4'

loop_
_exptl_crystal_face_index_h
_exptl_crystal_face_index_k
_exptl_crystal_face_index_l
_exptl_crystal_face_perp_dist
_exptl_oxdiff_crystal_face_indexfrac_h
_exptl_oxdiff_crystal_face_indexfrac_k
_exptl_oxdiff_crystal_face_indexfrac_l
_exptl_oxdiff_crystal_face_x
_exptl_oxdiff_crystal_face_y
_exptl_oxdiff_crystal_face_z
0 -1 19 0.0804 -0.0000 -1.0000 19.0000 -1.0013 -0.0464 0.0155
0 1 -19 0.0654 0.0000 1.0000 -19.0000 1.0013 0.0464 -0.0155
-12 -1 2 0.0800 -12.0000 -1.0000 2.0000 0.0944 -0.6719 -0.7203
12 1 -2 0.1066 12.0000 1.0000 -2.0000 -0.0944 0.6719 0.7203
10 10 -1 0.1197 10.0000 10.0000 -1.0000 -0.1060 0.9883 0.2475
-10 10 3 0.1280 -10.0000 10.0000 3.0000 0.0177 -0.0535 -1.0178
10 -10 -3 0.1168 10.0000 -10.0000 -3.0000 -0.0177 0.0535 1.0178
-7 -13 -2 0.1444 -7.0000 -13.0000 -2.0000 0.2112 -0.9723 0.0603
-10 0 -8 0.0747 -10.0000 0.0000 -8.0000 0.5884 -0.5211 -0.6206
10 0 7 0.0978 10.0000 0.0000 7.0000 -0.5357 0.5211 0.6218
-1 13 12 0.1915 -1.0000 13.0000 12.0000 -0.6041 0.5557 -0.5766
0 -14 11 0.1774 -0.0000 -14.0000 11.0000 -0.5911 -0.6541 0.5243
-1 14 -10 0.1593 -1.0000 14.0000 -10.0000 0.5552 0.6020 -0.5885

loop_
_geom_angle_atom_site_label_1
_geom_angle_atom_site_label_2
_geom_angle_atom_site_label_3
_geom_angle
N1 C1 Au1 177.8(4)
N2 C2 Au1 178.8(3)
C4 C3 H3 119.3
C4 C3 N3 121.4(3)
N3 C3 H3 119.3
C3 C4 H4 120.2
C3 C4 C5 119.6(3)
C5 C4 H4 120.2
C4 C5 C6 119.0(3)
C14 C5 C4 121.1(3)
C14 C5 C6 119.9(3)
C5 C6 C7 118.3(3)
C5 C6 C17 117.5(3)
C17 C6 C7 124.0(3)
C6 C7 C8 127.7(3)
N3 C7 C6 118.9(3)
N3 C7 C8 113.4(3)
C9 C8 C7 115.8(3)
C13 C8 C7 126.2(3)
C13 C8 C9 117.9(3)
C8 C9 Au1 112.6(2)
C10 C9 C8 120.3(3)
C10 C9 Au1 127.1(2)
C9 C10 H10 120.0
C9 C10 C11 120.0(3)
C11 C10 H10 120.0
C10 C11 H11 120.1
C12 C11 C10 119.8(3)
C12 C11 H11 120.1
C11 C12 H12 119.6
C11 C12 C13 120.8(3)
C13 C12 H12 119.6
C8 C13 H13 119.6
C12 C13 C8 120.7(3)
C12 C13 H13 119.6
C5 C14 H14 119.6
C15 C14 C5 120.8(3)
C15 C14 H14 119.6
C14 C15 H15 120.2
C14 C15 C16 119.6(3)
C16 C15 H15 120.2
C15 C16 H16 119.3
C17 C16 C15 121.4(3)
C17 C16 H16 119.3
C6 C17 H17 119.7
C16 C17 C6 120.6(3)
C16 C17 H17 119.7
C3 N3 Au1 122.3(2)
C7 N3 C3 121.9(3)
C7 N3 Au1 115.5(2)
C2 Au1 C1 89.17(12)
C2 Au1 C9 94.10(13)
C2 Au1 N3 175.10(12)
C9 Au1 C1 175.72(13)
C9 Au1 N3 80.99(11)
N3 Au1 C1 95.73(11)

loop_
_geom_bond_atom_site_label_1
_geom_bond_atom_site_label_2
_geom_bond_distance
C1 N1 1.128(5)
C1 Au1 2.066(3)
C2 N2 1.129(4)
C2 Au1 1.975(3)
C3 H3 0.9300
C3 C4 1.348(4)
C3 N3 1.368(4)
C4 H4 0.9300
C4 C5 1.413(4)
C5 C6 1.419(5)
C5 C14 1.410(4)
C6 C7 1.432(4)
C6 C17 1.431(5)
C7 C8 1.474(4)
C7 N3 1.348(4)
C8 C9 1.420(4)
C8 C13 1.392(4)
C9 C10 1.381(4)
C9 Au1 2.023(3)
C10 H10 0.9300
C10 C11 1.390(4)
C11 H11 0.9300
C11 C12 1.375(5)
C12 H12 0.9300
C12 C13 1.378(5)
C13 H13 0.9300
C14 H14 0.9300
C14 C15 1.365(5)
C15 H15 0.9300
C15 C16 1.404(5)
C16 H16 0.9300
C16 C17 1.357(5)
C17 H17 0.9300
N3 Au1 2.044(2)

loop_
_geom_torsion_atom_site_label_1
_geom_torsion_atom_site_label_2
_geom_torsion_atom_site_label_3
_geom_torsion_atom_site_label_4
_geom_torsion
C3 C4 C5 C6 5.3(5)
C3 C4 C5 C14 -172.7(3)
C4 C3 N3 C7 -2.3(5)
C4 C3 N3 Au1 170.8(3)
C4 C5 C6 C7 1.8(5)
C4 C5 C6 C17 -174.7(3)
C4 C5 C14 C15 176.8(3)
C5 C6 C7 C8 172.4(3)
C5 C6 C7 N3 -9.0(5)
C5 C6 C17 C16 -3.4(5)
C5 C14 C15 C16 -1.1(6)
C6 C5 C14 C15 -1.1(5)
C6 C7 C8 C9 165.9(3)
C6 C7 C8 C13 -18.5(5)
C6 C7 N3 C3 9.5(5)
C6 C7 N3 Au1 -164.0(2)
C7 C6 C17 C16 -179.6(3)
C7 C8 C9 C10 -176.4(3)
C7 C8 C9 Au1 4.7(3)
C7 C8 C13 C12 177.0(3)
C8 C7 N3 C3 -171.7(3)
C8 C7 N3 Au1 14.8(3)
C8 C9 C10 C11 -2.4(5)
C9 C8 C13 C12 -7.5(5)
C9 C10 C11 C12 -3.2(5)
C10 C11 C12 C13 3.3(5)
C11 C12 C13 C8 2.1(5)
C13 C8 C9 C10 7.6(5)
C13 C8 C9 Au1 -171.3(2)
C14 C5 C6 C7 179.7(3)
C14 C5 C6 C17 3.3(5)
C14 C15 C16 C17 1.0(6)
C15 C16 C17 C6 1.3(6)
C17 C6 C7 C8 -11.4(5)
C17 C6 C7 N3 167.2(3)
N3 C3 C4 C5 -5.3(5)
N3 C7 C8 C9 -12.8(4)
N3 C7 C8 C13 162.8(3)
Au1 C9 C10 C11 176.4(2)
